data_4115555
loop_
_publ_author_name
'Inna Kalikhman'
'Olga Girshberg'
'Lutz Lameyer'
'Dietmar Stalke'
'Daniel Kost'

_publ_section_title
;
 Tautomeric Equilibrium between Penta- and Hexacoordinate Silicon
 Chelates. A Chloride Bridge between Two Pentacoordinate Silicons
;
_journal_name_full 'Journal of the American Chemical Society'
_journal_page_first 4709
_journal_page_last 4716
_journal_paper_doi 10.1021/ja004118r
_journal_volume 123
_journal_year 2001
_chemical_formula_sum 'C6 H11 Cl2 F3 N2 O Si'
_chemical_formula_weight 283.16
_chemical_name_common 9a
_chemical_name_systematic
; 
(1-((1,1-dimethyl-2-trifluoroacetyl)hydrazonim)methyl-C,O)
methyldichlorosilicon(IV)
;
_space_group_IT_number 14
_symmetry_cell_setting monoclinic
_symmetry_space_group_name_Hall '-P 2yn'
_symmetry_space_group_name_H-M 'P 1 21/n 1'
_atom_sites_solution_hydrogens geom
_atom_sites_solution_primary direct
_atom_sites_solution_secondary difmap
_audit_creation_method SHELXL-97
_cell_angle_alpha 90.00
_cell_angle_beta 98.68(8)
_cell_angle_gamma 90.00
_cell_formula_units_Z 4
_cell_length_a 12.487(2)
_cell_length_b 7.1123(6)
_cell_length_c 13.738(2)
_cell_measurement_reflns_used 25
_cell_measurement_temperature 173(2)
_cell_measurement_theta_max 15
_cell_measurement_theta_min 10
_cell_volume 1206.1(4)
_computing_cell_refinement CAD4
_computing_data_collection CAD4
_computing_data_reduction XCAD4b
_computing_molecular_graphics 'Bruker SHELXTL-Plus'
_computing_publication_material 'Bruker SHELXTL-Plus'
_computing_structure_refinement 'SHELXL-97 (Sheldrick, 1997)'
_computing_structure_solution 'SHELXS-97 (Sheldrick, 1990)'
_diffrn_ambient_temperature 173(2)
_diffrn_measured_fraction_theta_full 0.999
_diffrn_measured_fraction_theta_max 0.999
_diffrn_measurement_device_type CAD4
_diffrn_measurement_method 2theta/omega
_diffrn_radiation_monochromator graphite
_diffrn_radiation_source 'fine-focus sealed tube'
_diffrn_radiation_type MoK\a
_diffrn_radiation_wavelength 0.71073
_diffrn_reflns_av_R_equivalents 0.0189
_diffrn_reflns_av_sigmaI/netI 0.0201
_diffrn_reflns_limit_h_max 14
_diffrn_reflns_limit_h_min -14
_diffrn_reflns_limit_k_max 1
_diffrn_reflns_limit_k_min -8
_diffrn_reflns_limit_l_max 16
_diffrn_reflns_limit_l_min 0
_diffrn_reflns_number 2303
_diffrn_reflns_theta_full 24.99
_diffrn_reflns_theta_max 24.99
_diffrn_reflns_theta_min 3.00
_diffrn_standards_decay_% 0
_diffrn_standards_interval_count 200
_diffrn_standards_number 3
_exptl_absorpt_coefficient_mu 0.653
_exptl_absorpt_correction_T_max 0.7361
_exptl_absorpt_correction_T_min 0.6955
_exptl_absorpt_correction_type none
_exptl_crystal_colour colorless
_exptl_crystal_density_diffrn 1.559
_exptl_crystal_description prisms
_exptl_crystal_F_000 576
_exptl_crystal_size_max 0.60
_exptl_crystal_size_mid 0.60
_exptl_crystal_size_min 0.50
_refine_diff_density_max 0.503
_refine_diff_density_min -0.423
_refine_diff_density_rms 0.059
_refine_ls_extinction_coef 0.0039(15)
_refine_ls_extinction_expression Fc^*^=kFc[1+0.001xFc^2^\l^3^/sin(2\q)]^-1/4^
_refine_ls_extinction_method SHELXL
_refine_ls_goodness_of_fit_ref 1.048
_refine_ls_hydrogen_treatment mixed
_refine_ls_matrix_type full
_refine_ls_number_parameters 140
_refine_ls_number_reflns 2125
_refine_ls_number_restraints 0
_refine_ls_restrained_S_all 1.048
_refine_ls_R_factor_all 0.0458
_refine_ls_R_factor_gt 0.0387
_refine_ls_shift/su_max 0.010
_refine_ls_shift/su_mean 0.000
_refine_ls_structure_factor_coef Fsqd
_refine_ls_weighting_details 'calc w=1/[\s^2^(Fo^2^)+(0.0663P)^2^+0.9968P] where P=(Fo^2^+2Fc^2^)/3'
_refine_ls_weighting_scheme calc
_refine_ls_wR_factor_gt 0.1075
_refine_ls_wR_factor_ref 0.1127
_reflns_number_gt 1844
_reflns_number_total 2125
_reflns_threshold_expression >2sigma(I)
_cod_data_source_file ja004118r_1.cif
_cod_data_source_block 9a
_cod_original_cell_volume 1206.1(3)
_cod_database_code 4115555

loop_
_symmetry_equiv_pos_as_xyz
'x, y, z'
'-x+1/2, y+1/2, -z+1/2'
'-x, -y, -z'
'x-1/2, -y-1/2, z-1/2'

loop_
_atom_site_label
_atom_site_type_symbol
_atom_site_fract_x
_atom_site_fract_y
_atom_site_fract_z
_atom_site_U_iso_or_equiv
_atom_site_adp_type
_atom_site_occupancy
_atom_site_symmetry_multiplicity
_atom_site_calc_flag
_atom_site_refinement_flags
C1 C 0.6448(2) -0.1390(4) 0.2627(2) 0.0392(7) Uani 1 1 d .
F1 F 0.72834(17) -0.0793(3) 0.2237(2) 0.0831(9) Uani 1 1 d .
F2 F 0.6791(2) -0.2136(4) 0.34920(16) 0.0783(8) Uani 1 1 d .
F3 F 0.60293(17) -0.2801(3) 0.20609(16) 0.0587(6) Uani 1 1 d .
C2 C 0.5625(2) 0.0171(4) 0.2647(2) 0.0290(6) Uani 1 1 d .
O1 O 0.52720(14) 0.0908(3) 0.17963(13) 0.0309(4) Uani 1 1 d .
N1 N 0.53959(17) 0.0554(3) 0.35032(16) 0.0299(5) Uani 1 1 d .
N2 N 0.46361(17) 0.2129(3) 0.34930(15) 0.0254(5) Uani 1 1 d .
C3 C 0.4294(2) 0.2129(4) 0.44927(18) 0.0312(6) Uani 1 1 d .
H3A H 0.3935 0.0936 0.4596 0.047 Uiso 1 1 calc R
H3B H 0.3791 0.3171 0.4539 0.047 Uiso 1 1 calc R
H3C H 0.4933 0.2279 0.4997 0.047 Uiso 1 1 calc R
C4 C 0.5229(2) 0.3922(4) 0.3358(2) 0.0361(7) Uani 1 1 d .
H4A H 0.5860 0.4027 0.3874 0.054 Uiso 1 1 calc R
H4B H 0.4745 0.4994 0.3400 0.054 Uiso 1 1 calc R
H4C H 0.5470 0.3915 0.2711 0.054 Uiso 1 1 calc R
C5 C 0.3635(2) 0.1913(4) 0.27270(18) 0.0254(5) Uani 1 1 d .
H5A H 0.3193 0.3066 0.2740 0.030 Uiso 1 1 calc R
H5B H 0.3204 0.0856 0.2932 0.030 Uiso 1 1 calc R
Si1 Si 0.38375(6) 0.14825(10) 0.14080(5) 0.0259(2) Uani 1 1 d .
Cl1 Cl 0.35519(6) -0.12411(11) 0.08907(6) 0.0423(2) Uani 1 1 d .
Cl2 Cl 0.19769(5) 0.21162(10) 0.10663(5) 0.0360(2) Uani 1 1 d .
C6 C 0.4159(3) 0.3315(5) 0.0543(2) 0.0430(8) Uani 1 1 d .
H6A H 0.4149 0.4552 0.0856 0.065 Uiso 1 1 calc R
H6B H 0.3619 0.3284 -0.0053 0.065 Uiso 1 1 calc R
H6C H 0.4880 0.3079 0.0369 0.065 Uiso 1 1 calc R

loop_
_atom_site_aniso_label
_atom_site_aniso_U_11
_atom_site_aniso_U_22
_atom_site_aniso_U_33
_atom_site_aniso_U_23
_atom_site_aniso_U_13
_atom_site_aniso_U_12
C1 0.0323(15) 0.0352(17) 0.0510(18) -0.0005(14) 0.0090(13) 0.0045(13)
F1 0.0436(12) 0.0506(13) 0.168(3) 0.0138(15) 0.0569(14) 0.0100(10)
F2 0.0903(17) 0.0870(18) 0.0535(13) 0.0026(12) -0.0025(12) 0.0603(15)
F3 0.0626(13) 0.0336(11) 0.0785(15) -0.0096(10) 0.0060(11) 0.0103(9)
C2 0.0222(13) 0.0258(14) 0.0393(16) -0.0006(12) 0.0054(11) -0.0025(10)
O1 0.0264(9) 0.0335(11) 0.0342(10) 0.0021(8) 0.0091(8) 0.0013(8)
N1 0.0239(11) 0.0284(12) 0.0363(13) 0.0007(10) 0.0009(9) 0.0044(10)
N2 0.0221(11) 0.0261(11) 0.0275(11) -0.0001(9) 0.0017(9) 0.0020(9)
C3 0.0308(14) 0.0386(16) 0.0227(13) -0.0024(11) -0.0001(10) 0.0053(12)
C4 0.0326(15) 0.0275(15) 0.0474(17) -0.0045(13) 0.0039(13) -0.0070(12)
C5 0.0205(12) 0.0280(13) 0.0269(13) -0.0010(11) 0.0011(10) 0.0005(10)
Si1 0.0275(4) 0.0254(4) 0.0251(4) 0.0012(3) 0.0049(3) -0.0002(3)
Cl1 0.0392(4) 0.0331(4) 0.0553(5) -0.0146(3) 0.0097(3) -0.0022(3)
Cl2 0.0305(4) 0.0383(4) 0.0359(4) -0.0009(3) -0.0054(3) 0.0046(3)
C6 0.0490(18) 0.0461(18) 0.0365(16) 0.0136(14) 0.0146(13) 0.0018(15)

loop_
_atom_type_symbol
_atom_type_description
_atom_type_scat_dispersion_real
_atom_type_scat_dispersion_imag
_atom_type_scat_source
C C 0.0033 0.0016 'International Tables Vol C Tables 4.2.6.8 and 6.1.1.4'
H H 0.0000 0.0000 'International Tables Vol C Tables 4.2.6.8 and 6.1.1.4'
N N 0.0061 0.0033 'International Tables Vol C Tables 4.2.6.8 and 6.1.1.4'
O O 0.0106 0.0060 'International Tables Vol C Tables 4.2.6.8 and 6.1.1.4'
F F 0.0171 0.0103 'International Tables Vol C Tables 4.2.6.8 and 6.1.1.4'
Si Si 0.0817 0.0704 'International Tables Vol C Tables 4.2.6.8 and 6.1.1.4'
Cl Cl 0.1484 0.1585 'International Tables Vol C Tables 4.2.6.8 and 6.1.1.4'

loop_
_geom_angle_atom_site_label_1
_geom_angle_atom_site_label_2
_geom_angle_atom_site_label_3
_geom_angle
F2 C1 F1 109.2(3)
F2 C1 F3 105.7(3)
F1 C1 F3 105.9(3)
F2 C1 C2 114.1(3)
F1 C1 C2 110.7(3)
F3 C1 C2 110.8(2)
N1 C2 O1 130.5(3)
N1 C2 C1 114.7(2)
O1 C2 C1 114.8(2)
C2 O1 Si1 122.40(17)
C2 N1 N2 112.8(2)
N1 N2 C3 105.4(2)
N1 N2 C4 108.63(19)
C3 N2 C4 109.1(2)
N1 N2 C5 113.19(19)
C3 N2 C5 108.5(2)
C4 N2 C5 111.8(2)
N2 C5 Si1 117.77(17)
O1 Si1 C6 92.66(13)
O1 Si1 C5 91.34(12)
C6 Si1 C5 125.11(14)
O1 Si1 Cl1 90.09(8)
C6 Si1 Cl1 118.73(12)
C5 Si1 Cl1 115.98(9)
O1 Si1 Cl2 174.35(7)
C6 Si1 Cl2 92.34(12)
C5 Si1 Cl2 83.63(11)
Cl1 Si1 Cl2 89.83(5)

loop_
_geom_bond_atom_site_label_1
_geom_bond_atom_site_label_2
_geom_bond_distance
C1 F2 1.313(4)
C1 F1 1.313(4)
C1 F3 1.327(4)
C1 C2 1.516(4)
C2 N1 1.281(3)
C2 O1 1.295(3)
O1 Si1 1.836(2)
N1 N2 1.467(3)
N2 C3 1.499(3)
N2 C4 1.500(3)
N2 C5 1.516(3)
C5 Si1 1.892(3)
Si1 C6 1.848(3)
Si1 Cl1 2.0756(11)
Si1 Cl2 2.3436(12)
